data_4516215
loop_
_publ_author_name
'Gair, Joseph J.'
'Haines, Brandon E.'
'Filatov, Alexander S.'
'Musaev, Djamaladdin G.'
'Lewis, Jared C.'

_publ_section_title
;
 Di-Palladium Complexes are Active Catalysts for Mono-N-Protected Amino
 Acid-Accelerated Enantioselective C--H Functionalization
;
_journal_name_full 'ACS Catalysis'
_journal_page_first 11386
_journal_paper_doi 10.1021/acscatal.9b03887
_journal_year 2019
_chemical_formula_moiety 'C34 H44 Fe2 N4 O6 Pd2, 0.5(C6 H6)'
_chemical_formula_sum 'C37 H47 Fe2 N4 O6 Pd2'
_chemical_formula_weight 968.28
_space_group_crystal_system orthorhombic
_space_group_IT_number 52
_space_group_name_Hall '-P 2a 2bc'
_space_group_name_H-M_alt 'P n n a'
_atom_sites_solution_hydrogens mixed
_atom_sites_solution_primary dual
_atom_sites_solution_secondary difmap
_audit_creation_date 2018-03-16
_audit_creation_method
;
Olex2 1.2
(compiled 2017.08.10 svn.r3458 for OlexSys, GUI svn.r5381)
;
_cell_angle_alpha 90
_cell_angle_beta 90
_cell_angle_gamma 90
_cell_formula_units_Z 8
_cell_length_a 15.4063(7)
_cell_length_b 23.1323(11)
_cell_length_c 21.3599(10)
_cell_measurement_reflns_used 9807
_cell_measurement_temperature 100(2)
_cell_measurement_theta_max 26.38
_cell_measurement_theta_min 2.40
_cell_volume 7612.3(6)
_computing_cell_refinement 'SAINT V.8.35A (Bruker AXS Inc., 2013)'
_computing_data_collection 'APEX3 v.2015.9-0 (Bruker AXS Inc., 2015)'
_computing_data_reduction 'SAINT V.8.35A (Bruker AXS Inc., 2013)'
_computing_molecular_graphics
;
OLEX2: a complete structure solution, refinement and analysis program 
Dolomanov et al., 2009

Mercury: visualization and analysis of crystal structures
Macrae, et al., 2006

O. V. Dolomanov, L. J. Bourhis, R. J. Gildea, J. A. K. Howard and H. Puschmann.
J. Appl. Cryst. (2009). 42, 339-341;

C. F. Macrae, P. R. Edgington, P. McCabe, E. Pidcock, G. P. Shields, R. Taylor,
M. Towler and J. van de Streek, J. Appl. Cryst. (2006). 39, 453-457.
;
_computing_publication_material
;
 APEX3 v.2015.5-2 (Bruker AXS Inc., 2015)
 OLEX2 (Dolomanov et al., 2009)
;
_computing_structure_refinement 'XL-2018/3 (Sheldrick, 2015b)'
_computing_structure_solution 'XT 2018/2 (Sheldrick, 2015a)'
_diffrn_ambient_temperature 100(2)
_diffrn_detector 'Bruker PHOTON 100'
_diffrn_detector_area_resol_mean 10.4167
_diffrn_detector_type CMOS
_diffrn_measured_fraction_theta_full 0.999
_diffrn_measured_fraction_theta_max 0.997
_diffrn_measurement_device_type 'Bruker D8 Venture'
_diffrn_measurement_method 'omega and phi scans'
_diffrn_radiation_monochromator mirrors
_diffrn_radiation_probe x-ray
_diffrn_radiation_type MoK\a
_diffrn_radiation_wavelength 0.71073
_diffrn_reflns_av_R_equivalents 0.0649
_diffrn_reflns_av_unetI/netI 0.0246
_diffrn_reflns_Laue_measured_fraction_full 0.999
_diffrn_reflns_Laue_measured_fraction_max 0.997
_diffrn_reflns_limit_h_max 19
_diffrn_reflns_limit_h_min -19
_diffrn_reflns_limit_k_max 29
_diffrn_reflns_limit_k_min -29
_diffrn_reflns_limit_l_max 27
_diffrn_reflns_limit_l_min -27
_diffrn_reflns_number 196261
_diffrn_reflns_point_group_measured_fraction_full 0.999
_diffrn_reflns_point_group_measured_fraction_max 0.997
_diffrn_reflns_theta_full 25.242
_diffrn_reflns_theta_max 27.179
_diffrn_reflns_theta_min 2.399
_diffrn_source 'micro-focus X-ray tube'
_diffrn_source_type 'INCOATEC ImuS'
_diffrn_standards_number 0
_exptl_absorpt_coefficient_mu 1.726
_exptl_absorpt_correction_T_max 0.7455
_exptl_absorpt_correction_T_min 0.6387
_exptl_absorpt_correction_type multi-scan
_exptl_absorpt_process_details
;
SADABS-2016/2 (Bruker,2016/2) was used for absorption correction.
wR2(int) was 0.0788 before and 0.0612 after correction.
The Ratio of minimum to maximum transmission is 0.8567.
;
_exptl_crystal_colour orange
_exptl_crystal_colour_primary orange
_exptl_crystal_density_diffrn 1.690
_exptl_crystal_description block
_exptl_crystal_F_000 3912
_exptl_crystal_size_max 0.28
_exptl_crystal_size_mid 0.16
_exptl_crystal_size_min 0.1
_refine_diff_density_max 1.128
_refine_diff_density_min -0.666
_refine_diff_density_rms 0.100
_refine_ls_extinction_method none
_refine_ls_goodness_of_fit_ref 1.050
_refine_ls_hydrogen_treatment mixed
_refine_ls_matrix_type full
_refine_ls_number_parameters 550
_refine_ls_number_reflns 8460
_refine_ls_number_restraints 110
_refine_ls_restrained_S_all 1.045
_refine_ls_R_factor_all 0.0541
_refine_ls_R_factor_gt 0.0360
_refine_ls_shift/su_max 0.002
_refine_ls_shift/su_mean 0.000
_refine_ls_structure_factor_coef Fsqd
_refine_ls_weighting_details 'w=1/[\s^2^(Fo^2^)+(0.0357P)^2^+19.4036P] where P=(Fo^2^+2Fc^2^)/3'
_refine_ls_weighting_scheme calc
_refine_ls_wR_factor_gt 0.0790
_refine_ls_wR_factor_ref 0.0869
_reflns_Friedel_coverage 0.000
_reflns_number_gt 6827
_reflns_number_total 8460
_reflns_threshold_expression 'I > 2\s(I)'
_cod_data_source_file cs9b03887_si_002.cif
_cod_data_source_block 02_FcGly
_cod_database_code 4516215
_shelx_shelxl_version_number 2018/3
_shelx_space_group_comment
;
The symmetry employed for this shelxl refinement is uniquely defined
by the following loop, which should always be used as a source of
symmetry information in preference to the above space-group names.
They are only intended as comments.
;
_shelx_estimated_absorpt_t_max 0.846
_shelx_estimated_absorpt_t_min 0.644
_olex2_refinement_description
;
1. Fixed Uiso
 At 1.2 times of:
  All C(H) groups, All C(H,H) groups
 At 1.5 times of:
  All C(H,H,H) groups
2. Restrained distances
 C31-C27 \\sim C28-C27 \\sim C29-C28 \\sim C30-C29 \\sim C31-C30
 with sigma of 0.01
 C29A-C28A \\sim C30A-C29A \\sim C31A-C30A \\sim C31A-C27A \\sim C28A-C27A
 with sigma of 0.01
3. Uiso/Uaniso restraints and constraints
Uanis(C29A) \\sim Ueq: with sigma of 0.01 and sigma for terminal atoms of 0.01
4. Rigid body (RIGU) restrains
 C26, C32A, N4, C33A, C34A
 with sigma for 1-2 distances of 0.004 and sigma for 1-3 distances of 0.004
 C29A, C30A, C31A, C27A, C28A
 with sigma for 1-2 distances of 0.004 and sigma for 1-3 distances of 0.004
 C27, C29, C30, C31, C28
 with sigma for 1-2 distances of 0.004 and sigma for 1-3 distances of 0.004
5. Others
 Sof(C27A)=Sof(H27A)=Sof(C28A)=Sof(H28A)=Sof(C29A)=Sof(H29A)=Sof(C30A)=
 Sof(H30A)=Sof(C31A)=Sof(H31A)=1-FVAR(1)
 Sof(C27)=Sof(H27)=Sof(C28)=Sof(H28)=Sof(C29)=Sof(H29)=Sof(C30)=Sof(H30)=
 Sof(C31)=Sof(H31)=FVAR(1)
 Sof(C32A)=Sof(H32A)=Sof(H32B)=Sof(C33A)=Sof(H33D)=Sof(H33E)=Sof(H33F)=
 Sof(C34A)=Sof(H34D)=Sof(H34E)=Sof(H34F)=1-FVAR(2)
 Sof(C32)=Sof(H32C)=Sof(H32D)=Sof(C33)=Sof(H33A)=Sof(H33B)=Sof(H33C)=Sof(C34)=
 Sof(H34A)=Sof(H34B)=Sof(H34C)=FVAR(2)
6.a Ternary CH refined with riding coordinates:
 C31A(H31A)
6.b Secondary CH2 refined with riding coordinates:
 C20(H20A,H20B), C11(H11A,H11B), C15(H15A,H15B), C32(H32C,H32D), C32A(H32A,H32B)
6.c Aromatic/amide H refined with riding coordinates:
 C23(H23), C24(H24), C25(H25), C1(H1), C2(H2A), C3(H3A), C4(H4), C5(H5),
 C6(H6), C7(H7), C8(H8), C35(H35), C36(H36), C37(H37), C27(H27), C28(H28),
 C29(H29), C30(H30), C31(H31), C27A(H27A), C28A(H28A), C29A(H29A), C30A(H30A)
6.d Idealised Me refined as rotating group:
 C18(H18A,H18B,H18C), C12(H12A,H12B,H12C), C13(H13A,H13B,H13C), C17(H17A,H17B,
 H17C), C33(H33A,H33B,H33C), C34(H34A,H34B,H34C), C33A(H33D,H33E,H33F),
 C34A(H34D,H34E,H34F)
;
_olex2_submission_special_instructions 'No special instructions were received'

loop_
_space_group_symop_operation_xyz
'x, y, z'
'-x+1/2, -y, z'
'-x+1/2, y+1/2, -z+1/2'
'x, -y+1/2, -z+1/2'
'-x, -y, -z'
'x-1/2, y, -z'
'x-1/2, -y-1/2, z-1/2'
'-x, y-1/2, z-1/2'

loop_
_atom_site_label
_atom_site_type_symbol
_atom_site_fract_x
_atom_site_fract_y
_atom_site_fract_z
_atom_site_U_iso_or_equiv
_atom_site_adp_type
_atom_site_occupancy
_atom_site_site_symmetry_order
_atom_site_calc_flag
_atom_site_refinement_flags_posn
_atom_site_refinement_flags_adp
_atom_site_refinement_flags_occupancy
_atom_site_disorder_assembly
_atom_site_disorder_group
Pd2 Pd 0.38911(2) 0.76169(2) 0.32048(2) 0.02425(7) Uani 1 1 d . . . . .
Fe2 Fe 0.31369(4) 0.86822(3) 0.42635(3) 0.04400(17) Uani 1 1 d . . . . .
O4 O 0.46835(15) 0.81449(11) 0.19095(12) 0.0299(5) Uani 1 1 d . . . . .
O5 O 0.48936(16) 0.81532(11) 0.29482(12) 0.0313(6) Uani 1 1 d . . . . .
O6 O 0.5118(2) 0.96562(13) 0.30543(17) 0.0537(8) Uani 1 1 d . . . . .
N3 N 0.6149(2) 0.89919(15) 0.28621(18) 0.0378(8) Uani 1 1 d . . . . .
H3 H 0.656(3) 0.8816(19) 0.300(2) 0.039(13) Uiso 1 1 d . . . . .
N4 N 0.2889(2) 0.71368(13) 0.35948(14) 0.0297(7) Uani 1 1 d . U . . .
C18 C 0.6263(3) 0.9552(2) 0.3804(2) 0.0599(13) Uani 1 1 d . . . . .
H18A H 0.601448 0.990251 0.398816 0.090 Uiso 1 1 calc GR . . . .
H18B H 0.687721 0.961637 0.370871 0.090 Uiso 1 1 calc GR . . . .
H18C H 0.620787 0.923083 0.410104 0.090 Uiso 1 1 calc GR . . . .
C19 C 0.5785(3) 0.94057(17) 0.3212(2) 0.0437(10) Uani 1 1 d . . . . .
C20 C 0.5737(3) 0.87834(17) 0.23042(19) 0.0358(9) Uani 1 1 d . . . . .
H20A H 0.619000 0.862343 0.202455 0.043 Uiso 1 1 calc R . . . .
H20B H 0.546901 0.911579 0.208566 0.043 Uiso 1 1 calc R . . . .
C21 C 0.5041(2) 0.83205(16) 0.24026(18) 0.0288(8) Uani 1 1 d . . . . .
C22 C 0.3149(2) 0.82681(16) 0.34124(17) 0.0285(8) Uani 1 1 d . . . . .
C23 C 0.3164(3) 0.88775(18) 0.3341(2) 0.0460(11) Uani 1 1 d . . . . .
H23 H 0.360476 0.909626 0.313944 0.055 Uiso 1 1 calc R . . . .
C24 C 0.2398(3) 0.91034(19) 0.3629(2) 0.0523(12) Uani 1 1 d . . . . .
H24 H 0.223260 0.949895 0.363949 0.063 Uiso 1 1 calc R . . . .
C25 C 0.1925(3) 0.86387(19) 0.3894(2) 0.0450(10) Uani 1 1 d . . . . .
H25 H 0.139662 0.866538 0.412160 0.054 Uiso 1 1 calc R . . . .
C26 C 0.2391(2) 0.81274(17) 0.3757(2) 0.0365(9) Uani 1 1 d . U . . .
Pd1 Pd 0.82300(2) 0.81240(2) 0.23672(2) 0.02273(7) Uani 1 1 d . . . . .
Fe1 Fe 0.91702(3) 0.89154(2) 0.10745(2) 0.02626(12) Uani 1 1 d . . . . .
O1 O 0.71899(15) 0.78559(10) 0.18332(10) 0.0252(5) Uani 1 1 d . . . . .
O2 O 0.74500(15) 0.69018(10) 0.17845(11) 0.0273(5) Uani 1 1 d . . . . .
O3 O 0.68880(17) 0.81257(13) 0.02337(12) 0.0379(6) Uani 1 1 d . . . . .
N1 N 0.93026(19) 0.85010(13) 0.28009(14) 0.0290(7) Uani 1 1 d . . . . .
N2 N 0.59305(19) 0.78202(14) 0.09580(14) 0.0279(7) Uani 1 1 d . . . . .
H2 H 0.557(3) 0.7918(18) 0.121(2) 0.034(12) Uiso 1 1 d . . . . .
C1 C 0.8170(3) 0.93478(19) 0.0668(2) 0.0448(11) Uani 1 1 d . . . . .
H1 H 0.766262 0.918048 0.049166 0.054 Uiso 1 1 calc R . . . .
C2 C 0.8949(3) 0.94658(18) 0.0349(2) 0.0410(10) Uani 1 1 d . . . . .
H2A H 0.906069 0.938942 -0.008066 0.049 Uiso 1 1 calc R . . . .
C3 C 0.9531(3) 0.97148(18) 0.0773(2) 0.0503(12) Uani 1 1 d . . . . .
H3A H 1.010397 0.983972 0.068070 0.060 Uiso 1 1 calc R . . . .
C4 C 0.9119(4) 0.97485(18) 0.1361(2) 0.0537(12) Uani 1 1 d . . . . .
H4 H 0.936847 0.989754 0.173467 0.064 Uiso 1 1 calc R . . . .
C5 C 0.8278(3) 0.9523(2) 0.1299(2) 0.0550(14) Uani 1 1 d . . . . .
H5 H 0.785592 0.949399 0.162216 0.066 Uiso 1 1 calc R . . . .
C6 C 0.8840(3) 0.80673(15) 0.09775(17) 0.0304(8) Uani 1 1 d . . . . .
H6 H 0.832775 0.792786 0.078163 0.037 Uiso 1 1 calc R . . . .
C7 C 0.9648(2) 0.81823(16) 0.06772(18) 0.0331(8) Uani 1 1 d . . . . .
H7 H 0.977096 0.812322 0.024608 0.040 Uiso 1 1 calc R . . . .
C8 C 1.0236(2) 0.83994(17) 0.11287(18) 0.0343(9) Uani 1 1 d . . . . .
H8 H 1.081741 0.851667 0.105442 0.041 Uiso 1 1 calc R . . . .
C9 C 0.9793(2) 0.84099(17) 0.17182(17) 0.0306(8) Uani 1 1 d . . . . .
C10 C 0.8941(2) 0.81988(14) 0.16217(16) 0.0248(7) Uani 1 1 d . . . . .
C11 C 1.0074(2) 0.8502(2) 0.23731(18) 0.0406(10) Uani 1 1 d . . . . .
H11A H 1.038198 0.887586 0.240746 0.049 Uiso 1 1 calc R . . . .
H11B H 1.048008 0.819094 0.249817 0.049 Uiso 1 1 calc R . . . .
C12 C 0.9525(3) 0.8215(2) 0.33908(19) 0.0458(11) Uani 1 1 d . . . . .
H12A H 0.900655 0.818916 0.365521 0.069 Uiso 1 1 calc GR . . . .
H12B H 0.997264 0.843960 0.360805 0.069 Uiso 1 1 calc GR . . . .
H12C H 0.974441 0.782580 0.330413 0.069 Uiso 1 1 calc GR . . . .
C13 C 0.9027(3) 0.90964(19) 0.2940(2) 0.0512(12) Uani 1 1 d . . . . .
H13A H 0.884244 0.928647 0.255205 0.077 Uiso 1 1 calc GR . . . .
H13B H 0.951370 0.931051 0.312323 0.077 Uiso 1 1 calc GR . . . .
H13C H 0.854241 0.908876 0.323664 0.077 Uiso 1 1 calc GR . . . .
C14 C 0.7071(2) 0.73577(16) 0.16193(15) 0.0256(7) Uani 1 1 d . . . . .
C15 C 0.6391(2) 0.72928(16) 0.11023(17) 0.0304(8) Uani 1 1 d . . . . .
H15A H 0.668098 0.715261 0.071772 0.036 Uiso 1 1 calc R . . . .
H15B H 0.596470 0.699533 0.123146 0.036 Uiso 1 1 calc R . . . .
C16 C 0.6262(2) 0.82228(17) 0.05715(16) 0.0291(8) Uani 1 1 d . . . . .
C17 C 0.5821(2) 0.88027(17) 0.05737(18) 0.0324(8) Uani 1 1 d . . . . .
H17A H 0.617826 0.908044 0.080565 0.049 Uiso 1 1 calc GR . . . .
H17B H 0.525206 0.876852 0.077496 0.049 Uiso 1 1 calc GR . . . .
H17C H 0.574676 0.893726 0.014201 0.049 Uiso 1 1 calc GR . . . .
C35 C 0.2083(3) 0.5096(2) 0.3959(2) 0.0581(13) Uani 1 1 d . . . . .
H35 H 0.179513 0.516895 0.434381 0.070 Uiso 1 1 calc R . . . .
C36 C 0.1657(4) 0.5183(3) 0.3402(3) 0.0674(15) Uani 1 1 d . . . . .
H36 H 0.107395 0.531634 0.340020 0.081 Uiso 1 1 calc R . . . .
C37 C 0.2074(5) 0.5078(3) 0.2858(3) 0.094(2) Uani 1 1 d . . . . .
H37 H 0.177039 0.511352 0.247273 0.113 Uiso 1 1 calc R . . . .
C27 C 0.4268(13) 0.8909(6) 0.4684(10) 0.065(4) Uani 0.583(13) 1 d D U P A 1
H27 H 0.474538 0.907947 0.447138 0.078 Uiso 0.583(13) 1 calc R . P A 1
C28 C 0.3550(10) 0.9207(6) 0.4940(10) 0.071(4) Uani 0.583(13) 1 d D U P A 1
H28 H 0.346840 0.961443 0.494328 0.085 Uiso 0.583(13) 1 calc R . P A 1
C29 C 0.2976(14) 0.8789(4) 0.5192(14) 0.059(6) Uani 0.583(13) 1 d D U P A 1
H29 H 0.242991 0.886812 0.538016 0.071 Uiso 0.583(13) 1 calc R . P A 1
C30 C 0.3351(6) 0.8233(4) 0.5115(4) 0.048(2) Uani 0.583(13) 1 d D U P A 1
H30 H 0.311009 0.787624 0.525034 0.057 Uiso 0.583(13) 1 calc R . P A 1
C31 C 0.4152(6) 0.8310(5) 0.4799(5) 0.050(3) Uani 0.583(13) 1 d D U P A 1
H31 H 0.454414 0.801185 0.468458 0.060 Uiso 0.583(13) 1 calc R . P A 1
C27A C 0.4345(16) 0.8741(7) 0.4583(13) 0.050(5) Uani 0.417(13) 1 d D U P A 2
H27A H 0.483781 0.860212 0.436206 0.060 Uiso 0.417(13) 1 calc R . P A 2
C28A C 0.4046(7) 0.9310(6) 0.4570(6) 0.051(3) Uani 0.417(13) 1 d D U P A 2
H28A H 0.429387 0.962161 0.434101 0.062 Uiso 0.417(13) 1 calc R . P A 2
C29A C 0.3317(14) 0.9337(8) 0.4955(13) 0.056(4) Uani 0.417(13) 1 d D U P A 2
H29A H 0.296503 0.966801 0.502852 0.067 Uiso 0.417(13) 1 calc R . P A 2
C30A C 0.3198(19) 0.8788(8) 0.521(2) 0.059(5) Uani 0.417(13) 1 d D U P A 2
H30A H 0.276550 0.868975 0.551301 0.071 Uiso 0.417(13) 1 calc R . P A 2
C31A C 0.3812(11) 0.8405(7) 0.4968(7) 0.055(4) Uani 0.417(13) 1 d D U P A 2
H31A H 0.390699 0.799340 0.509370 0.065 Uiso 0.417(13) 1 calc R . P A 2
C32 C 0.2152(5) 0.7485(4) 0.3761(5) 0.0326(19) Uani 0.620(11) 1 d . . P B 1
H32C H 0.194489 0.737387 0.418250 0.039 Uiso 0.620(11) 1 calc R . P B 1
H32D H 0.167554 0.741477 0.345912 0.039 Uiso 0.620(11) 1 calc R . P B 1
C33 C 0.3315(5) 0.6866(4) 0.4169(4) 0.0360(19) Uani 0.620(11) 1 d . . P B 1
H33A H 0.380664 0.662646 0.403694 0.054 Uiso 0.620(11) 1 calc GR . P B 1
H33B H 0.289097 0.662636 0.439069 0.054 Uiso 0.620(11) 1 calc GR . P B 1
H33C H 0.352281 0.717290 0.444831 0.054 Uiso 0.620(11) 1 calc GR . P B 1
C34 C 0.2654(5) 0.6635(3) 0.3189(3) 0.038(2) Uani 0.620(11) 1 d . . P B 1
H34A H 0.243401 0.677690 0.278663 0.057 Uiso 0.620(11) 1 calc GR . P B 1
H34B H 0.220483 0.640413 0.339575 0.057 Uiso 0.620(11) 1 calc GR . P B 1
H34C H 0.316931 0.639567 0.311770 0.057 Uiso 0.620(11) 1 calc GR . P B 1
C32A C 0.2295(9) 0.7546(6) 0.4033(7) 0.032(3) Uani 0.380(11) 1 d . U P B 2
H32A H 0.168073 0.741961 0.402332 0.038 Uiso 0.380(11) 1 calc R . P B 2
H32B H 0.250250 0.754017 0.447135 0.038 Uiso 0.380(11) 1 calc R . P B 2
C33A C 0.3085(8) 0.6639(5) 0.3905(7) 0.036(3) Uani 0.380(11) 1 d . U P B 2
H33D H 0.331624 0.635475 0.360864 0.055 Uiso 0.380(11) 1 calc GR . P B 2
H33E H 0.255914 0.648473 0.410192 0.055 Uiso 0.380(11) 1 calc GR . P B 2
H33F H 0.352045 0.671961 0.422792 0.055 Uiso 0.380(11) 1 calc GR . P B 2
C34A C 0.2256(7) 0.7022(6) 0.3052(5) 0.040(4) Uani 0.380(11) 1 d . U P B 2
H34D H 0.202323 0.738955 0.289809 0.061 Uiso 0.380(11) 1 calc GR . P B 2
H34E H 0.177739 0.677774 0.319954 0.061 Uiso 0.380(11) 1 calc GR . P B 2
H34F H 0.256258 0.682394 0.271159 0.061 Uiso 0.380(11) 1 calc GR . P B 2

loop_
_atom_site_aniso_label
_atom_site_aniso_U_11
_atom_site_aniso_U_22
_atom_site_aniso_U_33
_atom_site_aniso_U_23
_atom_site_aniso_U_13
_atom_site_aniso_U_12
Pd2 0.02275(13) 0.02666(14) 0.02335(13) 0.00556(11) -0.00226(10) -0.00551(11)
Fe2 0.0357(3) 0.0657(4) 0.0306(3) -0.0155(3) 0.0059(2) -0.0089(3)
O4 0.0213(12) 0.0329(13) 0.0354(14) 0.0091(11) 0.0004(10) -0.0001(10)
O5 0.0259(13) 0.0327(14) 0.0352(14) 0.0077(12) 0.0003(11) -0.0086(11)
O6 0.0430(18) 0.0324(16) 0.086(2) -0.0073(16) 0.0032(17) 0.0026(14)
N3 0.0282(18) 0.0291(17) 0.056(2) 0.0062(16) 0.0001(16) -0.0054(15)
N4 0.0342(16) 0.0301(16) 0.0248(15) -0.0015(13) 0.0070(13) -0.0097(13)
C18 0.059(3) 0.050(3) 0.070(3) -0.002(3) -0.002(3) -0.016(2)
C19 0.038(2) 0.027(2) 0.066(3) 0.001(2) 0.006(2) -0.0117(18)
C20 0.033(2) 0.0280(19) 0.047(2) 0.0061(17) 0.0102(18) -0.0037(16)
C21 0.0182(16) 0.0261(18) 0.042(2) 0.0104(16) 0.0050(15) 0.0012(14)
C22 0.0337(19) 0.0275(18) 0.0243(17) -0.0001(15) -0.0052(15) -0.0044(15)
C23 0.070(3) 0.031(2) 0.037(2) -0.0044(18) 0.009(2) -0.010(2)
C24 0.075(3) 0.029(2) 0.053(3) -0.005(2) 0.004(3) 0.005(2)
C25 0.034(2) 0.040(2) 0.061(3) -0.005(2) -0.006(2) 0.0010(18)
C26 0.0267(19) 0.034(2) 0.048(2) 0.0012(18) -0.0050(17) -0.0011(16)
Pd1 0.02267(13) 0.02467(13) 0.02087(13) 0.00512(10) 0.00183(10) -0.00141(11)
Fe1 0.0203(2) 0.0277(3) 0.0308(3) 0.0113(2) 0.0045(2) 0.0028(2)
O1 0.0216(12) 0.0318(13) 0.0223(12) 0.0046(10) -0.0031(10) 0.0007(10)
O2 0.0276(12) 0.0309(13) 0.0233(12) 0.0033(11) -0.0029(10) 0.0037(10)
O3 0.0336(15) 0.0557(18) 0.0245(13) 0.0038(12) 0.0041(11) 0.0056(13)
N1 0.0296(16) 0.0302(16) 0.0273(15) 0.0037(13) -0.0008(13) -0.0072(13)
N2 0.0215(15) 0.0396(18) 0.0225(15) 0.0042(14) -0.0007(12) 0.0048(13)
C1 0.027(2) 0.049(3) 0.058(3) 0.032(2) 0.0037(19) 0.0118(18)
C2 0.037(2) 0.045(2) 0.042(2) 0.026(2) 0.0073(18) 0.0099(19)
C3 0.057(3) 0.032(2) 0.062(3) 0.022(2) 0.005(2) -0.006(2)
C4 0.082(4) 0.028(2) 0.051(3) 0.006(2) 0.003(3) 0.005(2)
C5 0.062(3) 0.048(3) 0.055(3) 0.026(2) 0.028(2) 0.036(2)
C6 0.036(2) 0.0254(18) 0.0300(19) 0.0038(15) 0.0032(16) 0.0005(16)
C7 0.034(2) 0.035(2) 0.0303(19) 0.0054(16) 0.0077(16) 0.0077(17)
C8 0.0210(17) 0.042(2) 0.040(2) 0.0139(18) 0.0063(16) 0.0107(16)
C9 0.0238(17) 0.037(2) 0.0314(19) 0.0102(16) 0.0018(15) 0.0069(15)
C10 0.0256(17) 0.0224(17) 0.0264(17) 0.0070(14) 0.0033(14) 0.0063(14)
C11 0.0259(19) 0.058(3) 0.038(2) 0.009(2) -0.0001(17) -0.0073(19)
C12 0.048(3) 0.055(3) 0.034(2) 0.011(2) -0.0112(19) -0.022(2)
C13 0.052(3) 0.041(2) 0.061(3) -0.009(2) 0.007(2) -0.011(2)
C14 0.0229(17) 0.034(2) 0.0199(16) 0.0052(15) 0.0038(13) 0.0015(15)
C15 0.0290(18) 0.036(2) 0.0263(18) 0.0000(16) -0.0056(15) 0.0008(16)
C16 0.0234(17) 0.044(2) 0.0195(16) 0.0011(16) -0.0028(14) 0.0014(16)
C17 0.0284(19) 0.038(2) 0.0305(19) 0.0052(17) -0.0051(15) -0.0011(16)
C35 0.079(3) 0.056(3) 0.040(2) 0.004(2) 0.015(2) -0.017(3)
C36 0.065(3) 0.078(4) 0.059(3) 0.018(3) 0.009(3) 0.011(3)
C37 0.114(6) 0.123(6) 0.045(3) -0.001(4) -0.012(3) 0.052(5)
C27 0.059(8) 0.081(9) 0.054(8) -0.017(10) -0.012(5) -0.032(7)
C28 0.093(12) 0.063(7) 0.056(7) -0.028(7) -0.001(8) -0.026(6)
C29 0.078(12) 0.065(6) 0.036(8) -0.024(5) 0.015(11) -0.006(5)
C30 0.061(6) 0.061(5) 0.021(4) -0.010(3) 0.009(4) -0.003(4)
C31 0.041(6) 0.083(7) 0.025(5) -0.012(5) -0.005(4) -0.007(4)
C27A 0.040(7) 0.054(9) 0.057(12) -0.020(9) -0.008(6) -0.006(6)
C28A 0.038(6) 0.057(7) 0.060(8) -0.018(6) 0.000(5) -0.006(5)
C29A 0.049(7) 0.070(7) 0.050(7) -0.035(6) 0.002(5) -0.001(5)
C30A 0.056(11) 0.093(10) 0.027(8) -0.019(7) -0.002(7) -0.008(6)
C31A 0.058(11) 0.074(8) 0.032(9) -0.007(6) -0.009(6) -0.003(7)
C32 0.023(4) 0.039(4) 0.036(5) -0.002(4) 0.002(4) -0.007(3)
C33 0.037(4) 0.036(4) 0.035(4) 0.008(3) 0.016(3) 0.007(3)
C34 0.036(4) 0.031(4) 0.047(4) -0.012(3) 0.012(3) -0.013(3)
C32A 0.025(6) 0.035(5) 0.036(7) -0.008(5) 0.010(6) -0.001(5)
C33A 0.032(6) 0.029(5) 0.049(8) 0.005(5) 0.019(5) -0.007(4)
C34A 0.030(6) 0.058(9) 0.033(5) -0.004(5) 0.005(4) -0.029(6)

loop_
_atom_type_symbol
_atom_type_description
_atom_type_scat_dispersion_real
_atom_type_scat_dispersion_imag
_atom_type_scat_source
C C 0.0033 0.0016 'International Tables Vol C Tables 4.2.6.8 and 6.1.1.4'
H H 0.0000 0.0000 'International Tables Vol C Tables 4.2.6.8 and 6.1.1.4'
Fe Fe 0.3463 0.8444 'International Tables Vol C Tables 4.2.6.8 and 6.1.1.4'
N N 0.0061 0.0033 'International Tables Vol C Tables 4.2.6.8 and 6.1.1.4'
O O 0.0106 0.0060 'International Tables Vol C Tables 4.2.6.8 and 6.1.1.4'
Pd Pd -0.9988 1.0072 'International Tables Vol C Tables 4.2.6.8 and 6.1.1.4'

loop_
_geom_angle_atom_site_label_1
_geom_angle_atom_site_label_2
_geom_angle_atom_site_label_3
_geom_angle
_geom_angle_site_symmetry_1
_geom_angle_site_symmetry_3
O4 Pd2 Pd2 75.18(7) 4_565 4_565
O5 Pd2 Pd2 81.04(7) . 4_565
O5 Pd2 O4 92.15(10) . 4_565
O5 Pd2 N4 171.33(11) . .
N4 Pd2 Pd2 107.47(8) . 4_565
N4 Pd2 O4 91.67(11) . 4_565
C22 Pd2 Pd2 111.22(10) . 4_565
C22 Pd2 O4 172.86(12) . 4_565
C22 Pd2 O5 92.02(13) . .
C22 Pd2 N4 83.43(14) . .
C22 Fe2 C31 106.4(3) . .
C23 Fe2 C22 40.70(15) . .
C23 Fe2 C25 69.6(2) . .
C23 Fe2 C26 68.55(17) . .
C23 Fe2 C27 110.8(5) . .
C23 Fe2 C31 127.0(3) . .
C23 Fe2 C30A 159.8(6) . .
C24 Fe2 C22 68.67(16) . .
C24 Fe2 C23 41.44(19) . .
C24 Fe2 C25 40.95(19) . .
C24 Fe2 C26 68.22(17) . .
C24 Fe2 C27 131.0(5) . .
C24 Fe2 C31 166.7(3) . .
C24 Fe2 C30A 129.3(6) . .
C25 Fe2 C22 68.99(17) . .
C25 Fe2 C26 40.75(16) . .
C25 Fe2 C27 167.1(4) . .
C25 Fe2 C31 150.3(3) . .
C25 Fe2 C30A 115.7(8) . .
C26 Fe2 C22 40.56(15) . .
C26 Fe2 C31 116.6(3) . .
C26 Fe2 C30A 129.0(7) . .
C27 Fe2 C22 120.3(4) . .
C27 Fe2 C26 152.0(4) . .
C27 Fe2 C31 39.9(3) . .
C28 Fe2 C22 157.4(4) . .
C28 Fe2 C23 124.3(4) . .
C28 Fe2 C24 111.9(5) . .
C28 Fe2 C25 127.3(5) . .
C28 Fe2 C26 162.0(4) . .
C28 Fe2 C27 41.2(3) . .
C28 Fe2 C29 41.4(5) . .
C28 Fe2 C31 67.7(5) . .
C29 Fe2 C22 158.4(3) . .
C29 Fe2 C23 159.2(4) . .
C29 Fe2 C24 122.1(6) . .
C29 Fe2 C25 106.0(7) . .
C29 Fe2 C26 122.1(5) . .
C29 Fe2 C27 68.8(8) . .
C29 Fe2 C31 67.0(7) . .
C27A Fe2 C22 109.1(7) . .
C27A Fe2 C23 107.4(7) . .
C27A Fe2 C24 136.5(6) . .
C27A Fe2 C25 177.0(7) . .
C27A Fe2 C26 139.0(5) . .
C27A Fe2 C30A 66.9(10) . .
C30A Fe2 C22 158.9(5) . .
C31A Fe2 C22 121.9(5) . .
C31A Fe2 C23 145.0(5) . .
C31A Fe2 C24 169.3(5) . .
C31A Fe2 C25 141.2(5) . .
C31A Fe2 C26 120.5(5) . .
C31A Fe2 C27A 41.7(5) . .
C31A Fe2 C30A 41.0(5) . .
C21 O4 Pd2 127.4(2) . 4_565
C21 O5 Pd2 124.9(2) . .
C19 N3 H3 119(3) . .
C19 N3 C20 121.3(4) . .
C20 N3 H3 119(3) . .
C32 N4 Pd2 112.8(4) . .
C32 N4 C33 111.8(5) . .
C32 N4 C34 112.8(5) . .
C33 N4 Pd2 102.8(3) . .
C34 N4 Pd2 111.3(3) . .
C34 N4 C33 104.6(5) . .
C32A N4 Pd2 109.9(5) . .
C33A N4 Pd2 118.8(5) . .
C33A N4 C32A 109.8(8) . .
C33A N4 C34A 111.1(8) . .
C34A N4 Pd2 105.2(4) . .
C34A N4 C32A 100.3(7) . .
H18A C18 H18B 109.5 . .
H18A C18 H18C 109.5 . .
H18B C18 H18C 109.5 . .
C19 C18 H18A 109.5 . .
C19 C18 H18B 109.5 . .
C19 C18 H18C 109.5 . .
O6 C19 N3 122.4(4) . .
O6 C19 C18 122.4(4) . .
N3 C19 C18 115.2(4) . .
N3 C20 H20A 108.4 . .
N3 C20 H20B 108.4 . .
N3 C20 C21 115.6(3) . .
H20A C20 H20B 107.4 . .
C21 C20 H20A 108.4 . .
C21 C20 H20B 108.4 . .
O4 C21 C20 114.7(3) . .
O5 C21 O4 127.1(3) . .
O5 C21 C20 118.2(3) . .
Pd2 C22 Fe2 124.67(18) . .
C23 C22 Pd2 137.5(3) . .
C23 C22 Fe2 68.4(2) . .
C26 C22 Pd2 115.2(3) . .
C26 C22 Fe2 68.9(2) . .
C26 C22 C23 107.3(4) . .
Fe2 C23 H23 125.2 . .
C22 C23 Fe2 70.9(2) . .
C22 C23 H23 126.2 . .
C22 C23 C24 107.7(4) . .
C24 C23 Fe2 69.3(3) . .
C24 C23 H23 126.2 . .
Fe2 C24 H24 126.8 . .
C23 C24 Fe2 69.3(3) . .
C23 C24 H24 125.7 . .
C25 C24 Fe2 69.8(3) . .
C25 C24 C23 108.6(4) . .
C25 C24 H24 125.7 . .
Fe2 C25 H25 126.0 . .
C24 C25 Fe2 69.2(3) . .
C24 C25 H25 126.6 . .
C26 C25 Fe2 69.8(2) . .
C26 C25 C24 106.9(4) . .
C26 C25 H25 126.6 . .
C22 C26 Fe2 70.5(2) . .
C22 C26 C32 115.1(5) . .
C22 C26 C32A 120.0(6) . .
C25 C26 Fe2 69.4(2) . .
C25 C26 C22 109.5(4) . .
C25 C26 C32 133.5(5) . .
C25 C26 C32A 128.9(6) . .
C32 C26 Fe2 138.2(4) . .
C32A C26 Fe2 114.8(7) . .
O1 Pd1 Pd1 79.14(7) . 4_565
O1 Pd1 O2 91.33(9) . 4_565
O1 Pd1 N1 170.77(10) . .
O2 Pd1 Pd1 79.19(6) 4_565 4_565
N1 Pd1 Pd1 108.95(8) . 4_565
N1 Pd1 O2 94.54(10) . 4_565
C10 Pd1 Pd1 104.23(10) . 4_565
C10 Pd1 O1 90.65(12) . .
C10 Pd1 O2 176.33(12) . 4_565
C10 Pd1 N1 83.12(13) . .
C1 Fe1 C2 40.47(16) . .
C1 Fe1 C3 67.94(19) . .
C1 Fe1 C6 103.96(18) . .
C1 Fe1 C7 120.41(19) . .
C1 Fe1 C8 157.76(18) . .
C1 Fe1 C9 157.67(15) . .
C1 Fe1 C10 120.58(15) . .
C2 Fe1 C3 40.20(18) . .
C2 Fe1 C6 118.90(17) . .
C2 Fe1 C9 161.63(15) . .
C2 Fe1 C10 155.16(16) . .
C3 Fe1 C6 155.63(18) . .
C3 Fe1 C9 127.19(18) . .
C3 Fe1 C10 163.33(18) . .
C4 Fe1 C1 68.4(2) . .
C4 Fe1 C2 68.17(19) . .
C4 Fe1 C3 40.63(19) . .
C4 Fe1 C5 40.6(2) . .
C4 Fe1 C6 159.75(18) . .
C4 Fe1 C7 159.11(19) . .
C4 Fe1 C8 125.0(2) . .
C4 Fe1 C9 111.06(19) . .
C4 Fe1 C10 126.04(17) . .
C5 Fe1 C1 40.9(2) . .
C5 Fe1 C2 68.42(17) . .
C5 Fe1 C3 68.2(2) . .
C5 Fe1 C6 121.57(19) . .
C5 Fe1 C7 157.5(2) . .
C5 Fe1 C8 160.5(2) . .
C5 Fe1 C9 123.82(17) . .
C5 Fe1 C10 107.94(16) . .
C6 Fe1 C9 68.57(16) . .
C6 Fe1 C10 40.49(14) . .
C7 Fe1 C2 105.33(17) . .
C7 Fe1 C3 121.79(18) . .
C7 Fe1 C6 40.97(15) . .
C7 Fe1 C9 68.53(15) . .
C7 Fe1 C10 68.14(14) . .
C8 Fe1 C2 123.11(16) . .
C8 Fe1 C3 109.35(18) . .
C8 Fe1 C6 69.01(16) . .
C8 Fe1 C7 40.72(16) . .
C8 Fe1 C9 41.13(14) . .
C8 Fe1 C10 68.50(14) . .
C9 Fe1 C10 40.38(14) . .
C14 O1 Pd1 126.3(2) . .
C14 O2 Pd1 120.9(2) . 4_565
C11 N1 Pd1 111.0(2) . .
C12 N1 Pd1 112.3(2) . .
C12 N1 C11 109.9(3) . .
C12 N1 C13 108.5(3) . .
C13 N1 Pd1 104.6(3) . .
C13 N1 C11 110.5(3) . .
C15 N2 H2 115(3) . .
C16 N2 H2 119(3) . .
C16 N2 C15 122.0(3) . .
Fe1 C1 H1 126.3 . .
C2 C1 Fe1 69.9(2) . .
C2 C1 H1 126.1 . .
C2 C1 C5 107.8(4) . .
C5 C1 Fe1 69.3(2) . .
C5 C1 H1 126.1 . .
Fe1 C2 H2A 126.1 . .
C1 C2 Fe1 69.7(2) . .
C1 C2 H2A 125.9 . .
C3 C2 Fe1 69.9(2) . .
C3 C2 C1 108.2(4) . .
C3 C2 H2A 125.9 . .
Fe1 C3 H3A 126.6 . .
C2 C3 Fe1 69.9(2) . .
C2 C3 H3A 125.9 . .
C2 C3 C4 108.2(4) . .
C4 C3 Fe1 69.2(2) . .
C4 C3 H3A 125.9 . .
Fe1 C4 H4 125.7 . .
C3 C4 Fe1 70.1(3) . .
C3 C4 H4 125.9 . .
C5 C4 Fe1 69.8(3) . .
C5 C4 C3 108.1(5) . .
C5 C4 H4 125.9 . .
Fe1 C5 H5 125.9 . .
C1 C5 Fe1 69.8(2) . .
C1 C5 H5 126.2 . .
C4 C5 Fe1 69.7(2) . .
C4 C5 C1 107.7(4) . .
C4 C5 H5 126.2 . .
Fe1 C6 H6 125.4 . .
C7 C6 Fe1 69.4(2) . .
C7 C6 H6 126.2 . .
C10 C6 Fe1 70.6(2) . .
C10 C6 H6 126.2 . .
C10 C6 C7 107.6(3) . .
Fe1 C7 H7 126.6 . .
C6 C7 Fe1 69.6(2) . .
C6 C7 H7 125.7 . .
C8 C7 Fe1 69.6(2) . .
C8 C7 C6 108.5(3) . .
C8 C7 H7 125.7 . .
Fe1 C8 H8 125.8 . .
C7 C8 Fe1 69.7(2) . .
C7 C8 H8 126.2 . .
C7 C8 C9 107.5(3) . .
C9 C8 Fe1 69.9(2) . .
C9 C8 H8 126.2 . .
C8 C9 Fe1 69.0(2) . .
C8 C9 C11 134.0(3) . .
C10 C9 Fe1 70.4(2) . .
C10 C9 C8 107.9(3) . .
C10 C9 C11 117.3(3) . .
C11 C9 Fe1 133.7(3) . .
Pd1 C10 Fe1 129.40(17) . .
C6 C10 Pd1 135.7(3) . .
C6 C10 Fe1 68.93(19) . .
C9 C10 Pd1 115.8(3) . .
C9 C10 Fe1 69.2(2) . .
C9 C10 C6 108.4(3) . .
N1 C11 H11A 109.6 . .
N1 C11 H11B 109.6 . .
C9 C11 N1 110.2(3) . .
C9 C11 H11A 109.6 . .
C9 C11 H11B 109.6 . .
H11A C11 H11B 108.1 . .
N1 C12 H12A 109.5 . .
N1 C12 H12B 109.5 . .
N1 C12 H12C 109.5 . .
H12A C12 H12B 109.5 . .
H12A C12 H12C 109.5 . .
H12B C12 H12C 109.5 . .
N1 C13 H13A 109.5 . .
N1 C13 H13B 109.5 . .
N1 C13 H13C 109.5 . .
H13A C13 H13B 109.5 . .
H13A C13 H13C 109.5 . .
H13B C13 H13C 109.5 . .
O1 C14 O2 127.0(3) . .
O1 C14 C15 117.0(3) . .
O2 C14 C15 116.0(3) . .
N2 C15 C14 114.0(3) . .
N2 C15 H15A 108.7 . .
N2 C15 H15B 108.7 . .
C14 C15 H15A 108.7 . .
C14 C15 H15B 108.7 . .
H15A C15 H15B 107.6 . .
O3 C16 N2 122.2(4) . .
O3 C16 C17 121.4(3) . .
N2 C16 C17 116.4(3) . .
C16 C17 H17A 109.5 . .
C16 C17 H17B 109.5 . .
C16 C17 H17C 109.5 . .
H17A C17 H17B 109.5 . .
H17A C17 H17C 109.5 . .
H17B C17 H17C 109.5 . .
C35 C35 H35 120.0 2_565 .
C35 C35 C36 120.0(3) 2_565 .
C36 C35 H35 120.0 . .
C35 C36 H36 120.3 . .
C37 C36 C35 119.5(5) . .
C37 C36 H36 120.3 . .
C36 C37 C37 120.4(4) . 2_565
C36 C37 H37 119.8 . .
C37 C37 H37 119.8 2_565 .
Fe2 C27 H27 124.1 . .
C28 C27 Fe2 68.0(13) . .
C28 C27 H27 125.9 . .
C28 C27 C31 108.1(11) . .
C31 C27 Fe2 73.5(10) . .
C31 C27 H27 125.9 . .
Fe2 C28 H28 124.5 . .
C27 C28 Fe2 70.8(13) . .
C27 C28 H28 126.2 . .
C27 C28 C29 107.6(11) . .
C29 C28 Fe2 70.1(14) . .
C29 C28 H28 126.2 . .
Fe2 C29 H29 123.4 . .
C28 C29 Fe2 68.5(12) . .
C28 C29 H29 125.6 . .
C28 C29 C30 108.7(11) . .
C30 C29 Fe2 74.0(10) . .
C30 C29 H29 125.6 . .
Fe2 C30 H30 128.7 . .
C29 C30 Fe2 65.9(12) . .
C29 C30 H30 126.4 . .
C31 C30 Fe2 70.4(6) . .
C31 C30 C29 107.1(10) . .
C31 C30 H30 126.4 . .
Fe2 C31 H31 128.7 . .
C27 C31 Fe2 66.6(10) . .
C27 C31 C30 108.4(10) . .
C27 C31 H31 125.8 . .
C30 C31 Fe2 70.5(6) . .
C30 C31 H31 125.8 . .
Fe2 C27A H27A 123.7 . .
C28A C27A Fe2 75.5(13) . .
C28A C27A H27A 125.0 . .
C28A C27A C31A 110.1(15) . .
C31A C27A Fe2 67.3(12) . .
C31A C27A H27A 125.0 . .
Fe2 C28A H28A 128.7 . .
C27A C28A Fe2 65.0(14) . .
C27A C28A H28A 126.4 . .
C27A C28A C29A 107.2(15) . .
C29A C28A Fe2 71.4(13) . .
C29A C28A H28A 126.4 . .
Fe2 C29A H29A 127.7 . .
C28A C29A Fe2 70.4(11) . .
C28A C29A H29A 126.3 . .
C28A C29A C30A 107.4(15) . .
C30A C29A Fe2 67(2) . .
C30A C29A H29A 126.3 . .
Fe2 C30A H30A 127.2 . .
C29A C30A Fe2 74(2) . .
C29A C30A H30A 125.1 . .
C29A C30A C31A 109.8(16) . .
C31A C30A Fe2 65.3(17) . .
C31A C30A H30A 125.1 . .
Fe2 C31A H31A 127.0 . .
C27A C31A Fe2 71.0(14) . .
C27A C31A C30A 105.4(15) . .
C27A C31A H31A 127.0 . .
C30A C31A Fe2 74(2) . .
C30A C31A H31A 127.0 . .
N4 C32 C26 110.6(6) . .
N4 C32 H32C 109.5 . .
N4 C32 H32D 109.5 . .
C26 C32 H32C 109.5 . .
C26 C32 H32D 109.5 . .
H32C C32 H32D 108.1 . .
N4 C33 H33A 109.5 . .
N4 C33 H33B 109.5 . .
N4 C33 H33C 109.5 . .
H33A C33 H33B 109.5 . .
H33A C33 H33C 109.5 . .
H33B C33 H33C 109.5 . .
N4 C34 H34A 109.5 . .
N4 C34 H34B 109.5 . .
N4 C34 H34C 109.5 . .
H34A C34 H34B 109.5 . .
H34A C34 H34C 109.5 . .
H34B C34 H34C 109.5 . .
N4 C32A H32A 110.9 . .
N4 C32A H32B 110.9 . .
C26 C32A N4 104.2(8) . .
C26 C32A H32A 110.9 . .
C26 C32A H32B 110.9 . .
H32A C32A H32B 108.9 . .
N4 C33A H33D 109.5 . .
N4 C33A H33E 109.5 . .
N4 C33A H33F 109.5 . .
H33D C33A H33E 109.5 . .
H33D C33A H33F 109.5 . .
H33E C33A H33F 109.5 . .
N4 C34A H34D 109.5 . .
N4 C34A H34E 109.5 . .
N4 C34A H34F 109.5 . .
H34D C34A H34E 109.5 . .
H34D C34A H34F 109.5 . .
H34E C34A H34F 109.5 . .

loop_
_geom_bond_atom_site_label_1
_geom_bond_atom_site_label_2
_geom_bond_distance
_geom_bond_site_symmetry_2
Pd2 Pd2 3.0591(5) 4_565
Pd2 O4 2.158(2) 4_565
Pd2 O5 2.055(2) .
Pd2 N4 2.076(3) .
Pd2 C22 1.942(4) .
Fe2 C22 2.055(4) .
Fe2 C23 2.021(4) .
Fe2 C24 2.021(5) .
Fe2 C25 2.029(4) .
Fe2 C26 2.034(4) .
Fe2 C27 2.03(2) .
Fe2 C28 1.99(2) .
Fe2 C29 2.01(3) .
Fe2 C31 2.120(12) .
Fe2 C27A 1.99(3) .
Fe2 C30A 2.05(5) .
Fe2 C31A 1.939(15) .
O4 C21 1.256(4) .
O5 C21 1.249(4) .
O6 C19 1.226(5) .
N3 H3 0.81(5) .
N3 C19 1.338(6) .
N3 C20 1.434(6) .
N4 C32 1.436(9) .
N4 C33 1.526(8) .
N4 C34 1.493(7) .
N4 C32A 1.615(14) .
N4 C33A 1.362(12) .
N4 C34A 1.539(11) .
C18 H18A 0.9800 .
C18 H18B 0.9800 .
C18 H18C 0.9800 .
C18 C19 1.501(7) .
C20 H20A 0.9900 .
C20 H20B 0.9900 .
C20 C21 1.530(5) .
C22 C23 1.418(5) .
C22 C26 1.417(5) .
C23 H23 0.9500 .
C23 C24 1.430(7) .
C24 H24 0.9500 .
C24 C25 1.417(6) .
C25 H25 0.9500 .
C25 C26 1.415(6) .
C26 C32 1.531(10) .
C26 C32A 1.476(16) .
Pd1 Pd1 2.9420(5) 4_565
Pd1 O1 2.063(2) .
Pd1 O2 2.175(2) 4_565
Pd1 N1 2.085(3) .
Pd1 C10 1.940(3) .
Fe1 C1 2.032(4) .
Fe1 C2 2.034(4) .
Fe1 C3 2.035(4) .
Fe1 C4 2.023(4) .
Fe1 C5 2.025(4) .
Fe1 C6 2.037(4) .
Fe1 C7 2.034(4) .
Fe1 C8 2.033(4) .
Fe1 C9 2.044(4) .
Fe1 C10 2.059(3) .
O1 C14 1.253(4) .
O2 C14 1.256(4) .
O3 C16 1.225(4) .
N1 C11 1.499(5) .
N1 C12 1.464(5) .
N1 C13 1.471(5) .
N2 H2 0.81(4) .
N2 C15 1.444(5) .
N2 C16 1.345(5) .
C1 H1 0.9500 .
C1 C2 1.407(5) .
C1 C5 1.418(7) .
C2 H2A 0.9500 .
C2 C3 1.399(6) .
C3 H3A 0.9500 .
C3 C4 1.409(7) .
C4 H4 0.9500 .
C4 C5 1.404(7) .
C5 H5 0.9500 .
C6 H6 0.9500 .
C6 C7 1.425(5) .
C6 C10 1.418(5) .
C7 H7 0.9500 .
C7 C8 1.415(6) .
C8 H8 0.9500 .
C8 C9 1.432(5) .
C9 C10 1.416(5) .
C9 C11 1.479(5) .
C11 H11A 0.9900 .
C11 H11B 0.9900 .
C12 H12A 0.9800 .
C12 H12B 0.9800 .
C12 H12C 0.9800 .
C13 H13A 0.9800 .
C13 H13B 0.9800 .
C13 H13C 0.9800 .
C14 C15 1.530(5) .
C15 H15A 0.9900 .
C15 H15B 0.9900 .
C16 C17 1.503(5) .
C17 H17A 0.9800 .
C17 H17B 0.9800 .
C17 H17C 0.9800 .
C35 C35 1.358(11) 2_565
C35 H35 0.9500 .
C35 C36 1.373(7) .
C36 H36 0.9500 .
C36 C37 1.350(8) .
C37 C37 1.363(13) 2_565
C37 H37 0.9500 .
C27 H27 0.9500 .
C27 C28 1.414(10) .
C27 C31 1.417(9) .
C28 H28 0.9500 .
C28 C29 1.417(9) .
C29 H29 0.9500 .
C29 C30 1.420(9) .
C30 H30 0.9500 .
C30 C31 1.418(8) .
C31 H31 0.9500 .
C27A H27A 0.9500 .
C27A C28A 1.395(11) .
C27A C31A 1.399(11) .
C28A H28A 0.9500 .
C28A C29A 1.395(11) .
C29A H29A 0.9500 .
C29A C30A 1.398(12) .
C30A H30A 0.9500 .
C30A C31A 1.399(12) .
C31A H31A 1.0000 .
C32 H32C 0.9900 .
C32 H32D 0.9900 .
C33 H33A 0.9800 .
C33 H33B 0.9800 .
C33 H33C 0.9800 .
C34 H34A 0.9800 .
C34 H34B 0.9800 .
C34 H34C 0.9800 .
C32A H32A 0.9900 .
C32A H32B 0.9900 .
C33A H33D 0.9800 .
C33A H33E 0.9800 .
C33A H33F 0.9800 .
C34A H34D 0.9800 .
C34A H34E 0.9800 .
C34A H34F 0.9800 .
